data_4024058
loop_
_publ_author_name
'Brendan J. Liddle'
'Rosalice M. Silva'
'Tyler J. Morin'
'Felipe P. Macedo'
'Ruchi Shukla'
'Sergey V. Lindeman'
'James R. Gardinier'

_publ_section_title
;
 BORAZANs: Tunable Fluorophores Based on 2-(Pyrazolyl)aniline
 Chelates of Diphenylboron
;
_journal_name_full 'Journal of Organic Chemistry'
_journal_page_first 5637
_journal_page_last 5646
_journal_paper_doi 10.1021/jo0705420
_journal_volume 72
_journal_year 2007
_chemical_formula_sum 'C22 H20 B N3 O'
_chemical_formula_weight 353.22
_chemical_name_systematic
; 
 ? 
;
_space_group_IT_number 14
_symmetry_cell_setting monoclinic
_symmetry_space_group_name_Hall '-P 2ybc'
_symmetry_space_group_name_H-M 'P 1 21/c 1'
_atom_sites_solution_hydrogens geom
_atom_sites_solution_primary direct
_atom_sites_solution_secondary difmap
_audit_creation_method SHELXL-97
_cell_angle_alpha 90.00
_cell_angle_beta 98.9610(10)
_cell_angle_gamma 90.00
_cell_formula_units_Z 4
_cell_length_a 12.5847(9)
_cell_length_b 15.0987(11)
_cell_length_c 9.6289(7)
_cell_measurement_reflns_used 4568
_cell_measurement_temperature 100(2)
_cell_measurement_theta_max 31
_cell_measurement_theta_min 2.5
_cell_volume 1807.3(2)
_computing_cell_refinement 'SAINT v7.23A (Bruker, 2005)'
_computing_data_collection 'APEX2 v2.0-2 (Bruker, 2005)'
_computing_data_reduction 'SADABS-2004/1 (Bruker, 2005)'
_computing_molecular_graphics 'XP v5.1 (Bruker, 1998)'
_computing_publication_material 'XCIF v6.12 (Bruker, 2001)'
_computing_structure_refinement 'XL/SHELXTL v6.10 (Bruker, 2001)'
_computing_structure_solution 'XS/SHELXTL v6.12 (Bruker, 2001)'
_diffrn_ambient_temperature 100(2)
_diffrn_measured_fraction_theta_full 0.880
_diffrn_measured_fraction_theta_max 0.880
_diffrn_measurement_device_type 'Bruker APEX2 CCD detector'
_diffrn_measurement_method 'omega scan'
_diffrn_radiation_monochromator graphite
_diffrn_radiation_source 'fine-focus sealed tube'
_diffrn_radiation_type MoK\a
_diffrn_radiation_wavelength 0.71073
_diffrn_reflns_av_R_equivalents 0.0213
_diffrn_reflns_av_sigmaI/netI 0.0250
_diffrn_reflns_limit_h_max 17
_diffrn_reflns_limit_h_min -18
_diffrn_reflns_limit_k_max 22
_diffrn_reflns_limit_k_min 0
_diffrn_reflns_limit_l_max 13
_diffrn_reflns_limit_l_min 0
_diffrn_reflns_number 14730
_diffrn_reflns_theta_full 31.94
_diffrn_reflns_theta_max 31.94
_diffrn_reflns_theta_min 1.64
_exptl_absorpt_coefficient_mu 0.080
_exptl_absorpt_correction_T_max 0.9865
_exptl_absorpt_correction_T_min 0.9763
_exptl_absorpt_correction_type 'semi-empirical (SADABS procedure)'
_exptl_crystal_colour 'pale yellow'
_exptl_crystal_density_diffrn 1.298
_exptl_crystal_density_method 'not measured'
_exptl_crystal_description prism
_exptl_crystal_F_000 744
_exptl_crystal_size_max 0.30
_exptl_crystal_size_mid 0.20
_exptl_crystal_size_min 0.17
_refine_diff_density_max 0.449
_refine_diff_density_min -0.237
_refine_diff_density_rms 0.049
_refine_ls_extinction_method none
_refine_ls_goodness_of_fit_ref 1.075
_refine_ls_hydrogen_treatment refall
_refine_ls_matrix_type full
_refine_ls_number_parameters 324
_refine_ls_number_reflns 5493
_refine_ls_number_restraints 0
_refine_ls_restrained_S_all 1.075
_refine_ls_R_factor_all 0.0595
_refine_ls_R_factor_gt 0.0465
_refine_ls_shift/su_max 0.018
_refine_ls_shift/su_mean 0.002
_refine_ls_structure_factor_coef Fsqd
_refine_ls_weighting_details 'calc w=1/[\s^2^(Fo^2^)+(0.0815P)^2^+0.0812P] where P=(Fo^2^+2Fc^2^)/3'
_refine_ls_weighting_scheme calc
_refine_ls_wR_factor_gt 0.1240
_refine_ls_wR_factor_ref 0.1316
_reflns_number_gt 4389
_reflns_number_total 5493
_reflns_threshold_expression >2sigma(I)
_cod_data_source_file jo0705420si20070315_044550_2.cif
_cod_data_source_block BORAZAN1
_cod_original_sg_symbol_H-M 'P 21/c'
_cod_database_code 4024058

loop_
_symmetry_equiv_pos_as_xyz
'x, y, z'
'-x, y+1/2, -z+1/2'
'-x, -y, -z'
'x, -y-1/2, z-1/2'

loop_
_atom_site_label
_atom_site_type_symbol
_atom_site_fract_x
_atom_site_fract_y
_atom_site_fract_z
_atom_site_U_iso_or_equiv
_atom_site_adp_type
_atom_site_occupancy
_atom_site_symmetry_multiplicity
_atom_site_calc_flag
_atom_site_refinement_flags
_atom_site_disorder_assembly
_atom_site_disorder_group
O1 O 0.46207(8) 0.39905(5) 0.94218(11) 0.0379(2) Uani 1 1 d . . .
N1 N 0.21794(7) 0.09544(5) 1.13842(10) 0.01932(18) Uani 1 1 d . . .
N2 N 0.25905(7) 0.17902(5) 1.14001(10) 0.01917(18) Uani 1 1 d . . .
N3 N 0.36827(7) 0.04375(6) 1.02812(10) 0.02035(19) Uani 1 1 d . . .
B1 B 0.24870(9) 0.02355(7) 1.02969(13) 0.0187(2) Uani 1 1 d . . .
C1 C 0.14335(9) 0.09564(7) 1.22269(12) 0.0232(2) Uani 1 1 d . . .
C2 C 0.13596(10) 0.17987(7) 1.27921(13) 0.0269(2) Uani 1 1 d . . .
C3 C 0.21038(9) 0.23094(7) 1.22561(12) 0.0241(2) Uani 1 1 d . . .
C4 C 0.34022(7) 0.20045(6) 1.05771(11) 0.0185(2) Uani 1 1 d . . .
C5 C 0.36449(8) 0.28889(7) 1.03707(12) 0.0228(2) Uani 1 1 d . . .
C6 C 0.44417(9) 0.30997(7) 0.95834(13) 0.0247(2) Uani 1 1 d . . .
C7 C 0.49855(8) 0.24291(7) 0.89980(13) 0.0246(2) Uani 1 1 d . . .
C8 C 0.47275(8) 0.15503(7) 0.92077(12) 0.0229(2) Uani 1 1 d . . .
C9 C 0.39420(7) 0.13079(6) 1.00053(11) 0.0185(2) Uani 1 1 d . . .
C10 C 0.54455(10) 0.42292(8) 0.86394(15) 0.0319(3) Uani 1 1 d . . .
C11 C 0.17593(8) 0.04394(6) 0.87791(11) 0.0189(2) Uani 1 1 d . . .
C12 C 0.21282(9) 0.01795(7) 0.75444(12) 0.0250(2) Uani 1 1 d . . .
C13 C 0.15498(10) 0.03469(8) 0.62143(13) 0.0288(2) Uani 1 1 d . . .
C14 C 0.05704(9) 0.07897(7) 0.60911(13) 0.0276(2) Uani 1 1 d . . .
C15 C 0.01790(9) 0.10508(7) 0.72895(13) 0.0260(2) Uani 1 1 d . . .
C16 C 0.07663(8) 0.08750(7) 0.86150(13) 0.0226(2) Uani 1 1 d . . .
C17 C 0.23326(8) -0.07400(6) 1.09188(12) 0.0200(2) Uani 1 1 d . . .
C18 C 0.28739(9) -0.09868(7) 1.22484(13) 0.0251(2) Uani 1 1 d . . .
C19 C 0.27974(10) -0.18381(8) 1.27745(14) 0.0301(3) Uani 1 1 d . . .
C20 C 0.21756(10) -0.24738(8) 1.19801(14) 0.0327(3) Uani 1 1 d . . .
C21 C 0.16266(10) -0.22472(7) 1.06699(14) 0.0310(3) Uani 1 1 d . . .
C22 C 0.16992(9) -0.13870(7) 1.01532(13) 0.0241(2) Uani 1 1 d . . .
H3N H 0.4025(11) 0.0060(10) 0.9809(15) 0.027(3) Uiso 1 1 d . . .
H1 H 0.1030(11) 0.0428(9) 1.2362(15) 0.027(3) Uiso 1 1 d . . .
H2 H 0.0898(12) 0.2004(10) 1.3434(16) 0.034(4) Uiso 1 1 d . . .
H3 H 0.2328(11) 0.2923(9) 1.2424(15) 0.029(3) Uiso 1 1 d . . .
H5 H 0.3267(12) 0.3345(9) 1.0766(16) 0.031(4) Uiso 1 1 d . . .
H7 H 0.5511(12) 0.2578(10) 0.8407(15) 0.034(4) Uiso 1 1 d . . .
H8 H 0.5110(12) 0.1086(10) 0.8775(15) 0.032(4) Uiso 1 1 d . . .
H10A H 0.5456(13) 0.4887(11) 0.8635(17) 0.044(4) Uiso 1 1 d . . .
H10B H 0.5304(13) 0.4019(10) 0.7659(18) 0.039(4) Uiso 1 1 d . . .
H10C H 0.6156(13) 0.3981(10) 0.9096(16) 0.038(4) Uiso 1 1 d . . .
H12 H 0.2828(12) -0.0130(9) 0.7607(16) 0.032(4) Uiso 1 1 d . . .
H13 H 0.1843(12) 0.0136(11) 0.5419(18) 0.040(4) Uiso 1 1 d . . .
H14 H 0.0168(12) 0.0920(10) 0.5156(16) 0.036(4) Uiso 1 1 d . . .
H15 H -0.0507(13) 0.1355(9) 0.7225(16) 0.033(4) Uiso 1 1 d . . .
H16 H 0.0448(12) 0.1069(9) 0.9447(16) 0.029(3) Uiso 1 1 d . . .
H18 H 0.3323(11) -0.0536(10) 1.2831(15) 0.032(4) Uiso 1 1 d . . .
H19 H 0.3172(12) -0.1996(10) 1.3720(17) 0.038(4) Uiso 1 1 d . . .
H20 H 0.2126(13) -0.3073(11) 1.2341(18) 0.047(4) Uiso 1 1 d . . .
H21 H 0.1198(11) -0.2687(10) 1.0107(16) 0.034(4) Uiso 1 1 d . . .
H22 H 0.1304(12) -0.1230(9) 0.9197(16) 0.030(4) Uiso 1 1 d . . .

loop_
_atom_site_aniso_label
_atom_site_aniso_U_11
_atom_site_aniso_U_22
_atom_site_aniso_U_33
_atom_site_aniso_U_23
_atom_site_aniso_U_13
_atom_site_aniso_U_12
O1 0.0440(5) 0.0202(4) 0.0564(7) -0.0018(4) 0.0292(5) -0.0084(3)
N1 0.0217(4) 0.0160(4) 0.0211(5) 0.0001(3) 0.0059(3) -0.0008(3)
N2 0.0220(4) 0.0160(4) 0.0206(5) -0.0008(3) 0.0066(3) -0.0006(3)
N3 0.0201(4) 0.0163(4) 0.0255(5) 0.0007(3) 0.0063(3) 0.0024(3)
B1 0.0204(5) 0.0154(4) 0.0212(6) -0.0003(4) 0.0058(4) 0.0011(3)
C1 0.0267(5) 0.0216(5) 0.0233(6) 0.0001(4) 0.0100(4) -0.0007(4)
C2 0.0332(6) 0.0236(5) 0.0274(6) -0.0021(4) 0.0152(5) 0.0005(4)
C3 0.0301(5) 0.0196(4) 0.0249(6) -0.0034(4) 0.0108(4) -0.0003(4)
C4 0.0177(4) 0.0192(4) 0.0193(5) 0.0000(3) 0.0049(4) -0.0007(3)
C5 0.0244(5) 0.0182(4) 0.0268(6) -0.0021(4) 0.0073(4) -0.0006(4)
C6 0.0254(5) 0.0197(4) 0.0304(6) -0.0009(4) 0.0081(4) -0.0039(4)
C7 0.0206(4) 0.0246(5) 0.0304(6) 0.0009(4) 0.0093(4) -0.0025(4)
C8 0.0195(4) 0.0226(5) 0.0278(6) -0.0006(4) 0.0070(4) 0.0019(3)
C9 0.0166(4) 0.0186(4) 0.0202(5) 0.0005(3) 0.0024(3) 0.0009(3)
C10 0.0349(6) 0.0264(5) 0.0375(8) 0.0019(5) 0.0152(5) -0.0087(4)
C11 0.0200(4) 0.0148(4) 0.0228(5) 0.0011(3) 0.0056(4) -0.0011(3)
C12 0.0261(5) 0.0241(5) 0.0255(6) -0.0013(4) 0.0064(4) 0.0034(4)
C13 0.0348(6) 0.0299(5) 0.0226(6) -0.0028(4) 0.0066(5) -0.0005(4)
C14 0.0306(5) 0.0259(5) 0.0244(6) 0.0029(4) -0.0014(4) -0.0045(4)
C15 0.0218(5) 0.0244(5) 0.0309(6) 0.0043(4) 0.0011(4) 0.0001(4)
C16 0.0209(4) 0.0224(5) 0.0253(6) 0.0023(4) 0.0062(4) 0.0007(3)
C17 0.0214(4) 0.0174(4) 0.0229(6) 0.0010(4) 0.0092(4) 0.0028(3)
C18 0.0231(5) 0.0250(5) 0.0284(6) 0.0045(4) 0.0076(4) 0.0016(4)
C19 0.0304(5) 0.0297(6) 0.0324(7) 0.0108(5) 0.0123(5) 0.0073(4)
C20 0.0424(6) 0.0199(5) 0.0413(8) 0.0078(5) 0.0236(6) 0.0042(4)
C21 0.0421(6) 0.0201(5) 0.0349(7) -0.0040(4) 0.0186(5) -0.0060(4)
C22 0.0302(5) 0.0204(5) 0.0242(6) -0.0014(4) 0.0118(4) -0.0015(4)

loop_
_atom_type_symbol
_atom_type_description
_atom_type_scat_dispersion_real
_atom_type_scat_dispersion_imag
_atom_type_scat_source
C C 0.0033 0.0016 'International Tables Vol C Tables 4.2.6.8 and 6.1.1.4'
H H 0.0000 0.0000 'International Tables Vol C Tables 4.2.6.8 and 6.1.1.4'
B B 0.0013 0.0007 'International Tables Vol C Tables 4.2.6.8 and 6.1.1.4'
N N 0.0061 0.0033 'International Tables Vol C Tables 4.2.6.8 and 6.1.1.4'
O O 0.0106 0.0060 'International Tables Vol C Tables 4.2.6.8 and 6.1.1.4'

loop_
_geom_angle_atom_site_label_1
_geom_angle_atom_site_label_2
_geom_angle_atom_site_label_3
_geom_angle
_geom_angle_site_symmetry_1
_geom_angle_site_symmetry_3
_geom_angle_publ_flag
C6 O1 C10 116.98(9) . . ?
C1 N1 N2 107.04(8) . . ?
C1 N1 B1 131.77(8) . . ?
N2 N1 B1 120.42(8) . . ?
C3 N2 N1 109.67(8) . . ?
C3 N2 C4 129.80(8) . . ?
N1 N2 C4 120.53(8) . . ?
C9 N3 B1 116.66(8) . . ?
C9 N3 H3N 111.4(9) . . ?
B1 N3 H3N 115.7(9) . . ?
N3 B1 N1 102.07(8) . . ?
N3 B1 C17 111.06(8) . . ?
N1 B1 C17 108.77(8) . . ?
N3 B1 C11 111.59(9) . . ?
N1 B1 C11 107.46(8) . . ?
C17 B1 C11 114.98(8) . . ?
N1 C1 C2 109.65(9) . . ?
N1 C1 H1 121.0(9) . . ?
C2 C1 H1 129.4(9) . . ?
C3 C2 C1 105.95(10) . . ?
C3 C2 H2 125.1(9) . . ?
C1 C2 H2 129.0(9) . . ?
N2 C3 C2 107.68(9) . . ?
N2 C3 H3 120.4(8) . . ?
C2 C3 H3 131.9(8) . . ?
C5 C4 C9 122.04(10) . . ?
C5 C4 N2 119.34(9) . . ?
C9 C4 N2 118.61(8) . . ?
C6 C5 C4 119.51(10) . . ?
C6 C5 H5 120.2(9) . . ?
C4 C5 H5 120.3(9) . . ?
O1 C6 C5 115.57(10) . . ?
O1 C6 C7 124.50(10) . . ?
C5 C6 C7 119.92(10) . . ?
C8 C7 C6 119.75(10) . . ?
C8 C7 H7 120.4(9) . . ?
C6 C7 H7 119.7(9) . . ?
C7 C8 C9 122.28(10) . . ?
C7 C8 H8 118.7(9) . . ?
C9 C8 H8 119.0(9) . . ?
N3 C9 C8 124.22(9) . . ?
N3 C9 C4 119.28(9) . . ?
C8 C9 C4 116.49(9) . . ?
O1 C10 H10A 105.5(10) . . ?
O1 C10 H10B 112.9(9) . . ?
H10A C10 H10B 108.5(13) . . ?
O1 C10 H10C 110.3(9) . . ?
H10A C10 H10C 111.3(13) . . ?
H10B C10 H10C 108.4(13) . . ?
C12 C11 C16 116.42(10) . . ?
C12 C11 B1 119.69(9) . . ?
C16 C11 B1 123.89(10) . . ?
C13 C12 C11 122.36(10) . . ?
C13 C12 H12 118.3(9) . . ?
C11 C12 H12 119.4(9) . . ?
C14 C13 C12 119.63(11) . . ?
C14 C13 H13 122.7(10) . . ?
C12 C13 H13 117.7(10) . . ?
C15 C14 C13 119.52(11) . . ?
C15 C14 H14 120.6(9) . . ?
C13 C14 H14 119.9(9) . . ?
C14 C15 C16 120.15(10) . . ?
C14 C15 H15 120.7(9) . . ?
C16 C15 H15 119.1(9) . . ?
C15 C16 C11 121.91(11) . . ?
C15 C16 H16 117.2(8) . . ?
C11 C16 H16 120.9(8) . . ?
C22 C17 C18 116.85(9) . . ?
C22 C17 B1 122.32(10) . . ?
C18 C17 B1 120.77(9) . . ?
C19 C18 C17 121.76(11) . . ?
C19 C18 H18 119.4(8) . . ?
C17 C18 H18 118.9(8) . . ?
C20 C19 C18 120.19(12) . . ?
C20 C19 H19 119.2(9) . . ?
C18 C19 H19 120.6(9) . . ?
C21 C20 C19 119.30(11) . . ?
C21 C20 H20 120.3(10) . . ?
C19 C20 H20 120.4(10) . . ?
C20 C21 C22 120.19(11) . . ?
C20 C21 H21 119.8(9) . . ?
C22 C21 H21 120.0(9) . . ?
C17 C22 C21 121.69(11) . . ?
C17 C22 H22 118.7(8) . . ?
C21 C22 H22 119.6(8) . . ?

loop_
_geom_bond_atom_site_label_1
_geom_bond_atom_site_label_2
_geom_bond_distance
_geom_bond_site_symmetry_2
_geom_bond_publ_flag
O1 C6 1.3766(13) . ?
O1 C10 1.4207(14) . ?
N1 C1 1.3330(14) . ?
N1 N2 1.3631(11) . ?
N1 B1 1.5969(14) . ?
N2 C3 1.3514(13) . ?
N2 C4 1.4241(13) . ?
N3 C9 1.3895(12) . ?
N3 B1 1.5378(14) . ?
N3 H3N 0.883(15) . ?
B1 C17 1.6130(15) . ?
B1 C11 1.6286(16) . ?
C1 C2 1.3922(15) . ?
C1 H1 0.966(14) . ?
C2 C3 1.3744(16) . ?
C2 H2 0.963(15) . ?
C3 H3 0.974(14) . ?
C4 C5 1.3910(14) . ?
C4 C9 1.4098(14) . ?
C5 C6 1.3851(16) . ?
C5 H5 0.949(15) . ?
C6 C7 1.3898(15) . ?
C7 C8 1.3882(15) . ?
C7 H7 0.964(15) . ?
C8 C9 1.3919(15) . ?
C8 H8 0.980(15) . ?
C10 H10A 0.993(17) . ?
C10 H10B 0.986(17) . ?
C10 H10C 1.006(15) . ?
C11 C12 1.3981(16) . ?
C11 C16 1.3991(14) . ?
C12 C13 1.3941(17) . ?
C12 H12 0.990(14) . ?
C13 C14 1.3909(17) . ?
C13 H13 0.955(17) . ?
C14 C15 1.3809(18) . ?
C14 H14 0.981(15) . ?
C15 C16 1.3972(16) . ?
C15 H15 0.971(15) . ?
C16 H16 0.994(15) . ?
C17 C22 1.3965(15) . ?
C17 C18 1.4037(16) . ?
C18 C19 1.3904(15) . ?
C18 H18 0.999(15) . ?
C19 C20 1.3900(19) . ?
C19 H19 0.987(16) . ?
C20 C21 1.3836(19) . ?
C20 H20 0.975(17) . ?
C21 C22 1.3989(15) . ?
C21 H21 0.967(15) . ?
C22 H22 1.004(15) . ?
